data_4318738
loop_
_publ_author_name
'Michael U. Triller'
'Wen-Yuan Hsieh'
'Vincent L. Pecoraro'
'Annette Rompel'
'Bernt Krebs'

_publ_contact_author
;
        Krebs, Bernt
     Institut f\"ur Anorganische und Analytische Chemie
          Universit\"at M\"unster
          Wilhelm-Klemm-Strasse 8
          48149 M\"unster
          Bundesrepublik Deutschland

    Pecoraro, Vincent L.
        Department of Chemistry
        The University of Michigan
        Ann Arbor, Michigan 48109-1055
        United States of America
;
_publ_contact_author_email krebs@uni-muenster.de,vlpec@umich.edu
_publ_contact_author_fax '+49 251 8338366 or 734 647-4865'
_publ_contact_author_phone '+49 251 8333131 or 734 763-1519'
_publ_section_title
;
 Preparation of Highly Efficient Manganese Catalase Mimics
;
_journal_name_full 'Inorganic Chemistry'
_journal_page_first 5544
_journal_page_last 5554
_journal_paper_doi 10.1021/ic025897a
_journal_volume 41
_journal_year 2002
_chemical_formula_moiety '[Mn2(bpia)2(\m-O)(\m-OAc)](ClO4)3.CH3CN'
_chemical_formula_sum 'C38 H44 Cl3 Mn2 N11 O15'
_chemical_formula_weight 1111.07
_chemical_melting_point ?
_chemical_name_common manganese(III)oxoacetatodimer
_chemical_name_systematic
; 
 dimanganese(mu-oxo)(mu-acetato)di(bis(picolyl)-N-methyl-imidazol-2-yl)i
acetonitrile triperchlorate 
;
_space_group_IT_number 14
_symmetry_cell_setting monoclinic
_symmetry_space_group_name_Hall '-P 2yn'
_symmetry_space_group_name_H-M 'P 1 21/n 1'
_atom_sites_solution_hydrogens geom
_atom_sites_solution_primary direct
_atom_sites_solution_secondary difmap
_audit_creation_method SHELXL-97
_cell_angle_alpha 90.00
_cell_angle_beta 100.49(3)
_cell_angle_gamma 90.00
_cell_formula_units_Z 4
_cell_length_a 10.746(2)
_cell_length_b 22.423(4)
_cell_length_c 20.143(4)
_cell_measurement_temperature 158(2)
_cell_volume 4772.5(16)
_computing_cell_refinement 'Bruker SMART'
_computing_data_collection 'Bruker SMART'
_computing_data_reduction 'Bruker SHELTXL'
_computing_structure_refinement 'SHELXL-97 (Sheldrick, 1997)'
_computing_structure_solution 'SHELXS-97 (Sheldrick, 1990)'
_diffrn_ambient_temperature 158(2)
_diffrn_measured_fraction_theta_full 0.999
_diffrn_measured_fraction_theta_max 0.999
_diffrn_measurement_device_type 'Siemens Smart 1K CCD'
_diffrn_measurement_method 'phi and omega scans'
_diffrn_radiation_monochromator graphite
_diffrn_radiation_source 'fine-focus sealed tube'
_diffrn_radiation_type MoK\a
_diffrn_radiation_wavelength 0.71073
_diffrn_reflns_av_R_equivalents 0.0399
_diffrn_reflns_av_sigmaI/netI 0.0316
_diffrn_reflns_limit_h_max 13
_diffrn_reflns_limit_h_min -13
_diffrn_reflns_limit_k_max 28
_diffrn_reflns_limit_k_min -28
_diffrn_reflns_limit_l_max 25
_diffrn_reflns_limit_l_min -24
_diffrn_reflns_number 45426
_diffrn_reflns_theta_full 26.41
_diffrn_reflns_theta_max 26.41
_diffrn_reflns_theta_min 1.37
_exptl_absorpt_coefficient_mu 0.775
_exptl_absorpt_correction_type multi-scan
_exptl_absorpt_process_details 'Blessing, Acta Cryst. (1995) A51, 33-38.'
_exptl_crystal_colour red
_exptl_crystal_density_diffrn 1.546
_exptl_crystal_density_meas ?
_exptl_crystal_density_method 'not measured'
_exptl_crystal_description rectangular
_exptl_crystal_F_000 2280
_exptl_crystal_size_max 0.44
_exptl_crystal_size_mid 0.26
_exptl_crystal_size_min 0.24
_refine_diff_density_max 0.764
_refine_diff_density_min -0.647
_refine_diff_density_rms 0.067
_refine_ls_extinction_coef 0.000
_refine_ls_extinction_method none
_refine_ls_goodness_of_fit_ref 1.085
_refine_ls_hydrogen_treatment mixed
_refine_ls_matrix_type full
_refine_ls_number_parameters 651
_refine_ls_number_reflns 9787
_refine_ls_number_restraints 0
_refine_ls_restrained_S_all 1.085
_refine_ls_R_factor_all 0.0654
_refine_ls_R_factor_gt 0.0448
_refine_ls_shift/su_max 0.002
_refine_ls_shift/su_mean 0.000
_refine_ls_structure_factor_coef Fsqd
_refine_ls_weighting_details 'calc w=1/[\s^2^(Fo^2^)+(0.0696P)^2^+2.1076P] where P=(Fo^2^+2Fc^2^)/3'
_refine_ls_weighting_scheme calc
_refine_ls_wR_factor_gt 0.1246
_refine_ls_wR_factor_ref 0.1332
_reflns_number_gt 7118
_reflns_number_total 9787
_reflns_threshold_expression >2sigma(I)
_cod_data_source_file ic025897a_s2_2.cif
_cod_data_source_block 2
_cod_depositor_comments
;
The following automatic conversions were performed:

'_chemical_melting_point' value 'not measured' was changed to '?' -
the value is undefined or not given.

Automatic conversion script
Id: cif_fix_values 1569 2011-02-09 13:29:24Z adriana 

The following automatic conversions were performed:

'_exptl_crystal_density_meas' value 'not measured' was changed to '?'
- the value is perceived as not measured.

Automatic conversion script
Id: cif_fix_values 3008 2015-01-20 13:52:24Z robertas 

The following automatic conversions were performed:
data name '_publ_contact_autor' replaced with '_publ_contact_author'
as specified in the replacement file
'/home/antanas/src/cod-tools/trunk/data/replacement-values/replacement_tags.lst'.

Automatic conversion script
Id: cif_correct_tags 4998 2017-03-02 13:24:31Z antanas 
;
_cod_database_code 4318738

loop_
_symmetry_equiv_pos_as_xyz
'x, y, z'
'-x+1/2, y+1/2, -z+1/2'
'-x, -y, -z'
'x-1/2, -y-1/2, z-1/2'

loop_
_atom_site_label
_atom_site_type_symbol
_atom_site_fract_x
_atom_site_fract_y
_atom_site_fract_z
_atom_site_U_iso_or_equiv
_atom_site_adp_type
_atom_site_occupancy
_atom_site_symmetry_multiplicity
_atom_site_calc_flag
_atom_site_refinement_flags
_atom_site_disorder_assembly
_atom_site_disorder_group
Mn1 Mn 0.59340(4) 0.063746(18) 0.81137(2) 0.02537(12) Uani 1 1 d . . .
Mn2 Mn 0.60050(4) 0.208828(18) 0.80979(2) 0.02577(12) Uani 1 1 d . . .
O1 O 0.52796(17) 0.13679(8) 0.79729(9) 0.0268(4) Uani 1 1 d . . .
O2 O 0.77537(17) 0.08604(9) 0.84917(10) 0.0350(5) Uani 1 1 d . . .
O3 O 0.77935(17) 0.18520(9) 0.84345(10) 0.0363(5) Uani 1 1 d . . .
N1 N 0.4021(2) 0.01947(10) 0.77247(11) 0.0287(5) Uani 1 1 d . . .
N2 N 0.6421(2) -0.02284(10) 0.82195(11) 0.0296(5) Uani 1 1 d . . .
N3 N 0.5991(2) -0.11837(11) 0.81022(12) 0.0344(6) Uani 1 1 d . . .
N4 N 0.5060(2) 0.05890(10) 0.89853(11) 0.0293(5) Uani 1 1 d . . .
N5 N 0.5943(2) 0.05306(10) 0.70652(11) 0.0318(5) Uani 1 1 d . . .
N6 N 0.4110(2) 0.25094(10) 0.78160(11) 0.0288(5) Uani 1 1 d . . .
N7 N 0.6517(2) 0.29525(10) 0.81898(12) 0.0312(5) Uani 1 1 d . . .
N8 N 0.6038(2) 0.39018(11) 0.81500(13) 0.0399(6) Uani 1 1 d . . .
N9 N 0.5398(2) 0.22071(10) 0.90742(11) 0.0303(5) Uani 1 1 d . . .
N10 N 0.5751(2) 0.21894(10) 0.70074(12) 0.0301(5) Uani 1 1 d . . .
C1 C 0.4147(3) -0.04655(13) 0.78127(15) 0.0341(7) Uani 1 1 d . . .
H1A H 0.3815 -0.0667 0.7379 0.041 Uiso 1 1 calc R . .
H1B H 0.3645 -0.0601 0.8150 0.041 Uiso 1 1 calc R . .
C2 C 0.5507(3) -0.06292(12) 0.80424(14) 0.0298(6) Uani 1 1 d . . .
C3 C 0.7545(3) -0.05438(13) 0.83936(14) 0.0323(6) Uani 1 1 d . . .
H3A H 0.8358 -0.0373 0.8538 0.039 Uiso 1 1 calc R . .
C4 C 0.7292(3) -0.11358(14) 0.83237(15) 0.0363(7) Uani 1 1 d . . .
H4A H 0.7884 -0.1454 0.8409 0.044 Uiso 1 1 calc R . .
C5 C 0.5275(3) -0.17371(13) 0.79429(17) 0.0453(8) Uani 1 1 d . . .
H5A H 0.4378 -0.1643 0.7793 0.068 Uiso 1 1 calc R . .
H5B H 0.5376 -0.1989 0.8346 0.068 Uiso 1 1 calc R . .
H5C H 0.5594 -0.1949 0.7583 0.068 Uiso 1 1 calc R . .
C6 C 0.3148(3) 0.04460(13) 0.81398(14) 0.0339(6) Uani 1 1 d . . .
H6A H 0.2420 0.0173 0.8127 0.041 Uiso 1 1 calc R . .
H6B H 0.2819 0.0833 0.7946 0.041 Uiso 1 1 calc R . .
C7 C 0.3795(3) 0.05371(12) 0.88665(14) 0.0311(6) Uani 1 1 d . . .
C8 C 0.3108(3) 0.05981(14) 0.93800(16) 0.0407(7) Uani 1 1 d . . .
H8A H 0.2216 0.0546 0.9292 0.049 Uiso 1 1 calc R . .
C9 C 0.3737(3) 0.07356(14) 1.00205(16) 0.0464(8) Uani 1 1 d . . .
H9A H 0.3276 0.0790 1.0376 0.056 Uiso 1 1 calc R . .
C10 C 0.5027(3) 0.07930(13) 1.01440(16) 0.0418(8) Uani 1 1 d . . .
H10A H 0.5471 0.0887 1.0584 0.050 Uiso 1 1 calc R . .
C11 C 0.5662(3) 0.07122(13) 0.96204(14) 0.0348(7) Uani 1 1 d . . .
H11A H 0.6559 0.0744 0.9706 0.042 Uiso 1 1 calc R . .
C12 C 0.3680(3) 0.03690(14) 0.70022(14) 0.0386(7) Uani 1 1 d . . .
H12A H 0.3225 0.0755 0.6968 0.046 Uiso 1 1 calc R . .
H12B H 0.3099 0.0066 0.6758 0.046 Uiso 1 1 calc R . .
C13 C 0.4821(3) 0.04255(12) 0.66706(14) 0.0346(7) Uani 1 1 d . . .
C14 C 0.4710(4) 0.03974(15) 0.59752(16) 0.0482(9) Uani 1 1 d . . .
H14A H 0.3912 0.0322 0.5698 0.058 Uiso 1 1 calc R . .
C15 C 0.5772(4) 0.04802(16) 0.56906(18) 0.0587(10) Uani 1 1 d . . .
H15A H 0.5705 0.0468 0.5214 0.070 Uiso 1 1 calc R . .
C16 C 0.6925(4) 0.05811(15) 0.60967(18) 0.0539(10) Uani 1 1 d . . .
H16A H 0.7666 0.0633 0.5908 0.065 Uiso 1 1 calc R . .
C17 C 0.6979(3) 0.06051(13) 0.67782(16) 0.0396(7) Uani 1 1 d . . .
H17A H 0.7773 0.0677 0.7062 0.048 Uiso 1 1 calc R . .
C18 C 0.4237(3) 0.31738(13) 0.78218(15) 0.0348(7) Uani 1 1 d . . .
H18A H 0.3924 0.3333 0.7363 0.042 Uiso 1 1 calc R . .
H18B H 0.3718 0.3348 0.8132 0.042 Uiso 1 1 calc R . .
C19 C 0.5583(3) 0.33459(13) 0.80452(14) 0.0316(6) Uani 1 1 d . . .
C20 C 0.7619(3) 0.32696(13) 0.83958(15) 0.0372(7) Uani 1 1 d . . .
H20A H 0.8440 0.3104 0.8533 0.045 Uiso 1 1 calc R . .
C21 C 0.7328(3) 0.38594(15) 0.83681(18) 0.0455(8) Uani 1 1 d . . .
H21A H 0.7903 0.4181 0.8478 0.055 Uiso 1 1 calc R . .
C22 C 0.5297(4) 0.44501(14) 0.80278(19) 0.0535(9) Uani 1 1 d . . .
H22A H 0.4404 0.4350 0.7871 0.080 Uiso 1 1 calc R . .
H22B H 0.5604 0.4688 0.7683 0.080 Uiso 1 1 calc R . .
H22C H 0.5384 0.4680 0.8447 0.080 Uiso 1 1 calc R . .
C23 C 0.3368(3) 0.23021(13) 0.83267(14) 0.0327(6) Uani 1 1 d . . .
H23A H 0.3076 0.1888 0.8221 0.039 Uiso 1 1 calc R . .
H23B H 0.2613 0.2558 0.8309 0.039 Uiso 1 1 calc R . .
C24 C 0.4155(3) 0.23232(12) 0.90272(14) 0.0305(6) Uani 1 1 d . . .
C25 C 0.3622(3) 0.24328(14) 0.95947(15) 0.0406(7) Uani 1 1 d . . .
H25A H 0.2743 0.2511 0.9552 0.049 Uiso 1 1 calc R . .
C26 C 0.4397(3) 0.24258(16) 1.02223(17) 0.0479(8) Uani 1 1 d . . .
H26A H 0.4056 0.2503 1.0617 0.057 Uiso 1 1 calc R . .
C27 C 0.5677(3) 0.23048(15) 1.02712(15) 0.0427(8) Uani 1 1 d . . .
H27A H 0.6223 0.2296 1.0699 0.051 Uiso 1 1 calc R . .
C28 C 0.6139(3) 0.21985(13) 0.96917(15) 0.0360(7) Uani 1 1 d . . .
H28A H 0.7015 0.2116 0.9726 0.043 Uiso 1 1 calc R . .
C29 C 0.3563(3) 0.22800(14) 0.71350(14) 0.0341(7) Uani 1 1 d . . .
H29A H 0.2875 0.2549 0.6921 0.041 Uiso 1 1 calc R . .
H29B H 0.3192 0.1881 0.7178 0.041 Uiso 1 1 calc R . .
C30 C 0.4547(3) 0.22368(12) 0.66931(15) 0.0321(6) Uani 1 1 d . . .
C31 C 0.4211(3) 0.22139(16) 0.59965(16) 0.0473(8) Uani 1 1 d . . .
H31A H 0.3350 0.2254 0.5784 0.057 Uiso 1 1 calc R . .
C32 C 0.5129(4) 0.21332(17) 0.56177(18) 0.0547(9) Uani 1 1 d . . .
H32A H 0.4917 0.2111 0.5139 0.066 Uiso 1 1 calc R . .
C33 C 0.6370(3) 0.20842(14) 0.59422(17) 0.0451(8) Uani 1 1 d . . .
H33A H 0.7023 0.2027 0.5687 0.054 Uiso 1 1 calc R . .
C34 C 0.6661(3) 0.21174(13) 0.66300(16) 0.0355(7) Uani 1 1 d . . .
H34A H 0.7521 0.2089 0.6848 0.043 Uiso 1 1 calc R . .
C35 C 0.8319(3) 0.13528(13) 0.85735(14) 0.0316(6) Uani 1 1 d . . .
C36 C 0.9709(3) 0.13528(15) 0.88613(17) 0.0429(8) Uani 1 1 d . . .
H36A H 1.0002 0.0941 0.8947 0.064 Uiso 1 1 calc R . .
H36B H 0.9861 0.1577 0.9286 0.064 Uiso 1 1 calc R . .
H36C H 1.0171 0.1540 0.8540 0.064 Uiso 1 1 calc R . .
Cl1 Cl 0.12906(7) -0.10826(4) 0.89792(4) 0.0427(2) Uani 1 1 d . . .
O6 O 0.2358(2) -0.13117(14) 0.87153(15) 0.0765(9) Uani 1 1 d . A .
O4 O 0.140(3) -0.0469(4) 0.8932(10) 0.100(6) Uani 0.61(5) 1 d P A 1
O5 O 0.1428(13) -0.1302(5) 0.9653(7) 0.056(3) Uani 0.61(5) 1 d P A 1
O7 O 0.0154(17) -0.1309(8) 0.8584(8) 0.050(3) Uani 0.61(5) 1 d P A 1
O4A O 0.0906(17) -0.0483(9) 0.8793(12) 0.119(8) Uani 0.39(5) 1 d P A 2
O5A O 0.145(2) -0.103(3) 0.9697(12) 0.111(11) Uani 0.39(5) 1 d P A 2
O7A O 0.020(3) -0.1405(15) 0.8696(18) 0.068(7) Uani 0.39(5) 1 d P A 2
Cl2 Cl 0.45695(7) -0.35814(3) 0.81498(4) 0.0419(2) Uani 1 1 d . . .
O8 O 0.4176(4) -0.3196(2) 0.75994(19) 0.1384(19) Uani 1 1 d . . .
O9 O 0.4764(4) -0.41455(16) 0.7892(3) 0.1410(18) Uani 1 1 d . . .
O10 O 0.5701(3) -0.33821(18) 0.85319(17) 0.0973(12) Uani 1 1 d . . .
O11 O 0.3604(2) -0.35927(13) 0.85618(15) 0.0709(8) Uani 1 1 d . . .
Cl3 Cl 0.37500(7) -0.13591(3) 0.60360(4) 0.03931(19) Uani 1 1 d . . .
O12 O 0.4779(2) -0.09588(12) 0.62234(18) 0.0780(9) Uani 1 1 d . . .
O13 O 0.3164(3) -0.13001(12) 0.53392(13) 0.0719(9) Uani 1 1 d . . .
O14 O 0.2812(2) -0.12390(12) 0.64391(13) 0.0616(7) Uani 1 1 d . . .
O15 O 0.4189(2) -0.19636(10) 0.61451(14) 0.0615(7) Uani 1 1 d . . .
C37 C 0.4097(6) -0.4381(3) 1.0057(3) 0.120(3) Uani 1 1 d . . .
C38 C 0.5036(6) -0.3975(3) 1.0147(3) 0.1033(18) Uani 1 1 d . . .
H38A H 0.4818 -0.3647 1.0427 0.155 Uiso 1 1 calc R . .
H38B H 0.5150 -0.3819 0.9708 0.155 Uiso 1 1 calc R . .
H38C H 0.5823 -0.4164 1.0373 0.155 Uiso 1 1 calc R . .
N11 N 0.3307(6) -0.4731(3) 0.9999(3) 0.149(2) Uani 1 1 d . . .

loop_
_atom_site_aniso_label
_atom_site_aniso_U_11
_atom_site_aniso_U_22
_atom_site_aniso_U_33
_atom_site_aniso_U_23
_atom_site_aniso_U_13
_atom_site_aniso_U_12
Mn1 0.0246(2) 0.0253(2) 0.0258(2) 0.00093(16) 0.00348(16) 0.00285(16)
Mn2 0.0238(2) 0.0249(2) 0.0283(2) -0.00009(16) 0.00413(16) 0.00181(16)
O1 0.0242(9) 0.0263(10) 0.0287(10) 0.0002(8) 0.0013(8) 0.0026(7)
O2 0.0264(10) 0.0326(11) 0.0437(12) 0.0026(9) 0.0003(9) 0.0040(9)
O3 0.0244(9) 0.0329(11) 0.0499(13) -0.0008(9) 0.0021(9) 0.0007(8)
N1 0.0293(12) 0.0290(12) 0.0267(12) 0.0009(10) 0.0022(9) 0.0020(10)
N2 0.0308(12) 0.0294(13) 0.0285(12) 0.0015(10) 0.0049(10) 0.0047(10)
N3 0.0384(14) 0.0296(13) 0.0340(14) -0.0001(10) 0.0040(11) 0.0024(11)
N4 0.0331(12) 0.0259(12) 0.0289(12) 0.0008(10) 0.0054(10) -0.0003(10)
N5 0.0408(13) 0.0267(12) 0.0285(13) -0.0001(10) 0.0081(11) 0.0047(10)
N6 0.0281(12) 0.0299(12) 0.0286(12) -0.0016(10) 0.0056(9) 0.0035(10)
N7 0.0308(12) 0.0285(13) 0.0346(13) 0.0002(10) 0.0067(10) 0.0010(10)
N8 0.0454(15) 0.0269(13) 0.0460(16) 0.0001(11) 0.0046(12) 0.0022(11)
N9 0.0327(12) 0.0279(12) 0.0299(13) -0.0012(10) 0.0051(10) 0.0015(10)
N10 0.0329(12) 0.0261(12) 0.0334(13) 0.0002(10) 0.0113(10) 0.0016(10)
C1 0.0346(15) 0.0297(15) 0.0362(16) -0.0020(12) 0.0020(13) -0.0009(12)
C2 0.0355(15) 0.0267(14) 0.0275(15) -0.0001(11) 0.0063(12) 0.0034(12)
C3 0.0305(14) 0.0328(16) 0.0325(16) 0.0025(12) 0.0022(12) 0.0083(12)
C4 0.0379(16) 0.0363(16) 0.0346(16) 0.0021(13) 0.0064(13) 0.0085(13)
C5 0.055(2) 0.0278(17) 0.051(2) 0.0004(14) 0.0039(16) -0.0023(15)
C6 0.0272(14) 0.0345(16) 0.0396(17) -0.0013(13) 0.0051(12) 0.0017(12)
C7 0.0348(15) 0.0246(14) 0.0348(16) 0.0015(12) 0.0083(12) 0.0018(12)
C8 0.0421(17) 0.0368(17) 0.0470(19) -0.0003(14) 0.0183(15) 0.0003(14)
C9 0.068(2) 0.0379(18) 0.0388(19) 0.0008(14) 0.0259(17) 0.0017(16)
C10 0.063(2) 0.0318(16) 0.0303(17) 0.0007(13) 0.0078(15) -0.0017(15)
C11 0.0437(17) 0.0297(16) 0.0292(16) 0.0039(12) 0.0018(13) -0.0022(13)
C12 0.0393(16) 0.0420(18) 0.0306(16) 0.0046(13) -0.0043(13) 0.0010(14)
C13 0.0503(18) 0.0222(14) 0.0300(15) 0.0004(11) 0.0039(13) 0.0000(13)
C14 0.074(2) 0.0368(18) 0.0309(17) 0.0007(14) 0.0028(16) -0.0097(17)
C15 0.103(3) 0.043(2) 0.0348(19) -0.0034(15) 0.026(2) -0.022(2)
C16 0.081(3) 0.0373(19) 0.052(2) -0.0078(16) 0.035(2) -0.0132(18)
C17 0.0509(19) 0.0272(15) 0.0462(19) 0.0006(13) 0.0232(15) 0.0013(14)
C18 0.0344(15) 0.0310(16) 0.0386(17) 0.0016(13) 0.0054(13) 0.0047(12)
C19 0.0388(15) 0.0288(15) 0.0280(15) 0.0003(12) 0.0083(12) 0.0024(13)
C20 0.0339(15) 0.0337(17) 0.0430(18) -0.0011(13) 0.0041(13) -0.0028(13)
C21 0.0421(18) 0.0354(17) 0.057(2) -0.0017(16) 0.0049(16) -0.0045(15)
C22 0.060(2) 0.0284(17) 0.070(2) 0.0004(16) 0.0056(19) 0.0068(16)
C23 0.0297(14) 0.0347(16) 0.0342(16) 0.0006(12) 0.0076(12) 0.0045(12)
C24 0.0338(15) 0.0258(14) 0.0323(15) -0.0002(12) 0.0068(12) 0.0044(12)
C25 0.0427(17) 0.0423(18) 0.0377(17) 0.0018(14) 0.0101(14) 0.0120(14)
C26 0.060(2) 0.051(2) 0.0360(18) -0.0003(15) 0.0166(16) 0.0123(17)
C27 0.053(2) 0.0434(19) 0.0287(16) -0.0029(13) 0.0002(14) 0.0011(15)
C28 0.0355(16) 0.0346(16) 0.0363(17) 0.0013(13) 0.0022(13) 0.0020(13)
C29 0.0291(14) 0.0402(17) 0.0314(16) -0.0016(13) 0.0011(12) 0.0051(12)
C30 0.0372(16) 0.0261(14) 0.0338(16) 0.0026(12) 0.0083(12) 0.0032(12)
C31 0.053(2) 0.050(2) 0.0393(19) -0.0011(15) 0.0081(15) 0.0092(16)
C32 0.068(2) 0.061(2) 0.0367(19) 0.0000(16) 0.0133(17) 0.0117(19)
C33 0.055(2) 0.0413(19) 0.044(2) -0.0003(15) 0.0225(16) 0.0027(16)
C34 0.0372(16) 0.0288(15) 0.0439(18) -0.0002(13) 0.0168(14) -0.0007(12)
C35 0.0250(14) 0.0378(17) 0.0317(15) 0.0002(12) 0.0047(11) 0.0025(13)
C36 0.0249(15) 0.051(2) 0.050(2) -0.0005(15) -0.0014(14) 0.0025(13)
Cl1 0.0440(4) 0.0444(5) 0.0385(4) -0.0022(3) 0.0042(3) -0.0114(4)
O6 0.0376(14) 0.129(3) 0.0650(19) -0.0168(17) 0.0140(13) -0.0105(15)
O4 0.154(14) 0.034(4) 0.125(9) -0.021(4) 0.059(8) -0.040(6)
O5 0.048(4) 0.084(6) 0.032(4) 0.007(3) 0.001(3) -0.002(4)
O7 0.034(4) 0.070(8) 0.041(4) -0.004(4) -0.006(3) 0.012(5)
O4A 0.066(8) 0.047(7) 0.22(2) 0.043(10) -0.039(11) -0.025(5)
O5A 0.069(7) 0.23(3) 0.036(6) -0.003(14) 0.007(5) -0.026(16)
O7A 0.043(10) 0.047(8) 0.113(18) -0.031(10) 0.010(10) -0.021(7)
Cl2 0.0329(4) 0.0359(4) 0.0528(5) -0.0035(3) -0.0034(3) 0.0013(3)
O8 0.115(3) 0.207(5) 0.110(3) 0.089(3) 0.065(2) 0.100(3)
O9 0.110(3) 0.068(2) 0.234(5) -0.075(3) 0.002(3) 0.010(2)
O10 0.0458(16) 0.153(3) 0.095(2) -0.058(2) 0.0180(15) -0.0387(19)
O11 0.0340(13) 0.092(2) 0.087(2) 0.0339(16) 0.0111(13) 0.0010(13)
Cl3 0.0420(4) 0.0377(4) 0.0404(4) 0.0024(3) 0.0131(3) -0.0086(3)
O12 0.0472(15) 0.0436(16) 0.148(3) -0.0095(17) 0.0303(17) -0.0176(12)
O13 0.105(2) 0.076(2) 0.0378(15) 0.0161(13) 0.0214(15) 0.0197(16)
O14 0.0588(16) 0.083(2) 0.0494(15) -0.0187(13) 0.0271(12) -0.0215(13)
O15 0.0550(15) 0.0359(13) 0.0853(19) 0.0096(12) -0.0092(14) -0.0099(11)
C37 0.109(4) 0.161(6) 0.081(4) 0.032(4) -0.002(3) -0.084(4)
C38 0.104(4) 0.118(5) 0.083(4) 0.012(3) 0.004(3) -0.022(4)
N11 0.133(5) 0.125(5) 0.187(6) 0.028(4) 0.024(4) -0.026(4)

loop_
_atom_type_symbol
_atom_type_description
_atom_type_scat_dispersion_real
_atom_type_scat_dispersion_imag
_atom_type_scat_source
C C 0.0033 0.0016 'International Tables Vol C Tables 4.2.6.8 and 6.1.1.4'
H H 0.0000 0.0000 'International Tables Vol C Tables 4.2.6.8 and 6.1.1.4'
N N 0.0061 0.0033 'International Tables Vol C Tables 4.2.6.8 and 6.1.1.4'
O O 0.0106 0.0060 'International Tables Vol C Tables 4.2.6.8 and 6.1.1.4'
Cl Cl 0.1484 0.1585 'International Tables Vol C Tables 4.2.6.8 and 6.1.1.4'
Mn Mn 0.3368 0.7283 'International Tables Vol C Tables 4.2.6.8 and 6.1.1.4'

loop_
_geom_angle_atom_site_label_1
_geom_angle_atom_site_label_2
_geom_angle_atom_site_label_3
_geom_angle
_geom_angle_site_symmetry_1
_geom_angle_site_symmetry_3
_geom_angle_publ_flag
O1 Mn1 N2 171.80(9) . . ?
O1 Mn1 O2 99.12(8) . . ?
N2 Mn1 O2 89.08(9) . . ?
O1 Mn1 N5 91.06(9) . . ?
N2 Mn1 N5 87.04(9) . . ?
O2 Mn1 N5 102.85(9) . . ?
O1 Mn1 N4 87.58(9) . . ?
N2 Mn1 N4 90.49(9) . . ?
O2 Mn1 N4 104.01(9) . . ?
N5 Mn1 N4 152.99(9) . . ?
O1 Mn1 N1 92.31(8) . . ?
N2 Mn1 N1 79.50(9) . . ?
O2 Mn1 N1 168.56(8) . . ?
N5 Mn1 N1 77.13(9) . . ?
N4 Mn1 N1 75.97(9) . . ?
O1 Mn2 O3 100.16(8) . . ?
O1 Mn2 N7 170.15(9) . . ?
O3 Mn2 N7 89.68(9) . . ?
O1 Mn2 N10 88.90(9) . . ?
O3 Mn2 N10 107.91(9) . . ?
N7 Mn2 N10 88.54(9) . . ?
O1 Mn2 N9 92.44(9) . . ?
O3 Mn2 N9 98.80(9) . . ?
N7 Mn2 N9 85.51(9) . . ?
N10 Mn2 N9 152.58(9) . . ?
O1 Mn2 N6 89.55(8) . . ?
O3 Mn2 N6 169.53(9) . . ?
N7 Mn2 N6 80.61(9) . . ?
N10 Mn2 N6 75.95(9) . . ?
N9 Mn2 N6 76.68(9) . . ?
Mn1 O1 Mn2 131.03(10) . . ?
C35 O2 Mn1 132.56(18) . . ?
C35 O3 Mn2 132.65(18) . . ?
C6 N1 C12 112.7(2) . . ?
C6 N1 C1 111.4(2) . . ?
C12 N1 C1 112.2(2) . . ?
C6 N1 Mn1 105.30(16) . . ?
C12 N1 Mn1 105.48(17) . . ?
C1 N1 Mn1 109.41(16) . . ?
C2 N2 C3 106.8(2) . . ?
C2 N2 Mn1 117.30(18) . . ?
C3 N2 Mn1 135.7(2) . . ?
C2 N3 C4 107.8(2) . . ?
C2 N3 C5 125.8(3) . . ?
C4 N3 C5 126.3(3) . . ?
C7 N4 C11 118.8(3) . . ?
C7 N4 Mn1 116.10(18) . . ?
C11 N4 Mn1 124.02(19) . . ?
C13 N5 C17 119.3(3) . . ?
C13 N5 Mn1 116.32(19) . . ?
C17 N5 Mn1 124.2(2) . . ?
C29 N6 C23 111.1(2) . . ?
C29 N6 C18 111.9(2) . . ?
C23 N6 C18 111.5(2) . . ?
C29 N6 Mn2 106.23(16) . . ?
C23 N6 Mn2 105.79(16) . . ?
C18 N6 Mn2 110.02(16) . . ?
C19 N7 C20 107.3(2) . . ?
C19 N7 Mn2 115.89(19) . . ?
C20 N7 Mn2 136.8(2) . . ?
C19 N8 C21 107.6(3) . . ?
C19 N8 C22 125.7(3) . . ?
C21 N8 C22 126.7(3) . . ?
C24 N9 C28 118.6(2) . . ?
C24 N9 Mn2 114.36(18) . . ?
C28 N9 Mn2 126.97(19) . . ?
C30 N10 C34 118.7(3) . . ?
C30 N10 Mn2 114.76(18) . . ?
C34 N10 Mn2 125.8(2) . . ?
N1 C1 C2 110.0(2) . . ?
N2 C2 N3 110.3(2) . . ?
N2 C2 C1 123.2(2) . . ?
N3 C2 C1 126.5(3) . . ?
C4 C3 N2 108.9(3) . . ?
C3 C4 N3 106.2(3) . . ?
N1 C6 C7 111.8(2) . . ?
N4 C7 C8 121.3(3) . . ?
N4 C7 C6 117.1(2) . . ?
C8 C7 C6 121.5(3) . . ?
C9 C8 C7 119.0(3) . . ?
C10 C9 C8 119.9(3) . . ?
C11 C10 C9 118.6(3) . . ?
N4 C11 C10 122.4(3) . . ?
N1 C12 C13 112.4(2) . . ?
N5 C13 C14 120.8(3) . . ?
N5 C13 C12 118.0(2) . . ?
C14 C13 C12 121.2(3) . . ?
C15 C14 C13 119.2(3) . . ?
C16 C15 C14 120.0(3) . . ?
C17 C16 C15 118.3(3) . . ?
N5 C17 C16 122.5(3) . . ?
C19 C18 N6 110.1(2) . . ?
N7 C19 N8 110.1(3) . . ?
N7 C19 C18 123.3(3) . . ?
N8 C19 C18 126.6(3) . . ?
C21 C20 N7 108.1(3) . . ?
C20 C21 N8 106.9(3) . . ?
N6 C23 C24 111.0(2) . . ?
N9 C24 C25 121.8(3) . . ?
N9 C24 C23 116.1(2) . . ?
C25 C24 C23 122.0(3) . . ?
C26 C25 C24 118.8(3) . . ?
C25 C26 C27 119.4(3) . . ?
C28 C27 C26 118.8(3) . . ?
N9 C28 C27 122.6(3) . . ?
N6 C29 C30 111.5(2) . . ?
N10 C30 C31 121.9(3) . . ?
N10 C30 C29 116.7(2) . . ?
C31 C30 C29 121.4(3) . . ?
C32 C31 C30 119.3(3) . . ?
C31 C32 C33 118.7(3) . . ?
C34 C33 C32 120.0(3) . . ?
N10 C34 C33 121.4(3) . . ?
O2 C35 O3 124.3(3) . . ?
O2 C35 C36 118.3(3) . . ?
O3 C35 C36 117.4(3) . . ?
O4 Cl1 O7A 123.8(13) . . ?
O4 Cl1 O7 113.1(15) . . ?
O7A Cl1 O7 12(2) . . ?
O4 Cl1 O5 114.4(6) . . ?
O7A Cl1 O5 98.2(15) . . ?
O7 Cl1 O5 109.8(8) . . ?
O4 Cl1 O5A 90(2) . . ?
O7A Cl1 O5A 112.9(16) . . ?
O7 Cl1 O5A 121.8(14) . . ?
O5 Cl1 O5A 25(2) . . ?
O4 Cl1 O4A 22.6(11) . . ?
O7A Cl1 O4A 101.2(13) . . ?
O7 Cl1 O4A 90.7(10) . . ?
O5 Cl1 O4A 123.1(10) . . ?
O5A Cl1 O4A 100(3) . . ?
O4 Cl1 O6 104.1(10) . . ?
O7A Cl1 O6 109.2(14) . . ?
O7 Cl1 O6 108.9(8) . . ?
O5 Cl1 O6 106.0(6) . . ?
O5A Cl1 O6 116.3(15) . . ?
O4A Cl1 O6 116.6(9) . . ?
O10 Cl2 O9 108.8(2) . . ?
O10 Cl2 O8 110.2(3) . . ?
O9 Cl2 O8 107.9(3) . . ?
O10 Cl2 O11 109.63(18) . . ?
O9 Cl2 O11 111.7(2) . . ?
O8 Cl2 O11 108.61(18) . . ?
O12 Cl3 O14 108.96(17) . . ?
O12 Cl3 O13 112.5(2) . . ?
O14 Cl3 O13 107.99(18) . . ?
O12 Cl3 O15 109.68(16) . . ?
O14 Cl3 O15 109.63(17) . . ?
O13 Cl3 O15 108.02(16) . . ?
N11 C37 C38 178.1(7) . . ?

loop_
_geom_bond_atom_site_label_1
_geom_bond_atom_site_label_2
_geom_bond_distance
_geom_bond_site_symmetry_2
_geom_bond_publ_flag
Mn1 O1 1.7846(18) . ?
Mn1 N2 2.012(2) . ?
Mn1 O2 2.028(2) . ?
Mn1 N5 2.127(2) . ?
Mn1 N4 2.139(2) . ?
Mn1 N1 2.289(2) . ?
Mn2 O1 1.7913(18) . ?
Mn2 O3 1.9899(19) . ?
Mn2 N7 2.014(2) . ?
Mn2 N10 2.175(2) . ?
Mn2 N9 2.198(2) . ?
Mn2 N6 2.223(2) . ?
O2 C35 1.257(3) . ?
O3 C35 1.262(3) . ?
N1 C6 1.477(4) . ?
N1 C12 1.487(3) . ?
N1 C1 1.494(4) . ?
N2 C2 1.331(4) . ?
N2 C3 1.389(3) . ?
N3 C2 1.344(4) . ?
N3 C4 1.392(4) . ?
N3 C5 1.464(4) . ?
N4 C7 1.341(4) . ?
N4 C11 1.353(4) . ?
N5 C13 1.338(4) . ?
N5 C17 1.355(4) . ?
N6 C29 1.483(3) . ?
N6 C23 1.486(4) . ?
N6 C18 1.496(4) . ?
N7 C19 1.328(4) . ?
N7 C20 1.379(4) . ?
N8 C19 1.342(4) . ?
N8 C21 1.379(4) . ?
N8 C22 1.462(4) . ?
N9 C24 1.347(3) . ?
N9 C28 1.349(4) . ?
N10 C30 1.337(4) . ?
N10 C34 1.353(4) . ?
C1 C2 1.496(4) . ?
C3 C4 1.357(4) . ?
C6 C7 1.516(4) . ?
C7 C8 1.383(4) . ?
C8 C9 1.378(5) . ?
C9 C10 1.369(5) . ?
C10 C11 1.369(4) . ?
C12 C13 1.505(4) . ?
C13 C14 1.386(4) . ?
C14 C15 1.380(5) . ?
C15 C16 1.374(5) . ?
C16 C17 1.364(5) . ?
C18 C19 1.485(4) . ?
C20 C21 1.358(4) . ?
C23 C24 1.508(4) . ?
C24 C25 1.390(4) . ?
C25 C26 1.381(4) . ?
C26 C27 1.388(5) . ?
C27 C28 1.370(4) . ?
C29 C30 1.505(4) . ?
C30 C31 1.385(4) . ?
C31 C32 1.365(5) . ?
C32 C33 1.378(5) . ?
C33 C34 1.366(4) . ?
C35 C36 1.500(4) . ?
Cl1 O4 1.387(10) . ?
Cl1 O7A 1.41(2) . ?
Cl1 O7 1.425(16) . ?
Cl1 O5 1.425(13) . ?
Cl1 O5A 1.43(2) . ?
Cl1 O4A 1.437(18) . ?
Cl1 O6 1.444(3) . ?
Cl2 O10 1.389(3) . ?
Cl2 O9 1.397(3) . ?
Cl2 O8 1.408(3) . ?
Cl2 O11 1.442(3) . ?
Cl3 O12 1.421(3) . ?
Cl3 O14 1.430(2) . ?
Cl3 O13 1.436(3) . ?
Cl3 O15 1.439(2) . ?
C37 N11 1.146(7) . ?
C37 C38 1.347(7) . ?
